data_4327586
loop_
_publ_author_name
'Daniel L. Reger'
'Christine A. Little'
'Victor G. Young'
'Maren Pink'

_publ_section_title
;
 Variable-Temperature X-ray Structural Investigation of
 {Fe[HC(3,5-Me2pz)3]2}(BF4)2 (pz = Pyrazolyl Ring): Observation of a
 Thermally Induced Spin State Change from All High Spin to an Equal High
 Spin-Low Spin Mixture, Concomitant with the Onset of Nonmerohedral
 Twinning
;
_journal_name_full 'Inorganic Chemistry'
_journal_page_first 2870
_journal_page_last 2874
_journal_paper_doi 10.1021/ic010056+
_journal_volume 40
_journal_year 2001
_chemical_formula_sum 'C32 H44 B2 F8 Fe N12'
_chemical_formula_weight 826.26
_chemical_name_common 84KDAAA
_chemical_name_systematic
;
  ?
;
_space_group_IT_number 2
_symmetry_cell_setting triclinic
_symmetry_space_group_name_Hall '-P 1'
_symmetry_space_group_name_H-M 'P -1'
_atom_sites_solution_hydrogens geom
_atom_sites_solution_primary direct
_atom_sites_solution_secondary difmap
_audit_creation_method SHELXL-97
_cell_angle_alpha 90.841(5)
_cell_angle_beta 105.275(5)
_cell_angle_gamma 116.183(5)
_cell_formula_units_Z 2
_cell_length_a 10.262(3)
_cell_length_b 11.335(3)
_cell_length_c 18.870(6)
_cell_measurement_temperature 84(2)
_cell_volume 1878.3(10)
_computing_structure_refinement 'SHELXL-97 (Sheldrick, 1997)'
_computing_structure_solution 'SHELXS-97 (Sheldrick, 1990)'
_diffrn_ambient_temperature 84(1)
_diffrn_measured_fraction_theta_full 0.984
_diffrn_measured_fraction_theta_max 0.984
_diffrn_radiation_monochromator graphite
_diffrn_radiation_source 'fine-focus sealed tube'
_diffrn_radiation_type MoK\a
_diffrn_radiation_wavelength 0.71073
_diffrn_reflns_av_R_equivalents 0.0456
_diffrn_reflns_av_sigmaI/netI 0.0931
_diffrn_reflns_limit_h_max 11
_diffrn_reflns_limit_h_min -12
_diffrn_reflns_limit_k_max 13
_diffrn_reflns_limit_k_min -13
_diffrn_reflns_limit_l_max 22
_diffrn_reflns_limit_l_min -22
_diffrn_reflns_number 13502
_diffrn_reflns_theta_full 25.02
_diffrn_reflns_theta_max 25.46
_diffrn_reflns_theta_min 2.03
_exptl_absorpt_coefficient_mu 0.484
_exptl_absorpt_correction_T_max 1.0000
_exptl_absorpt_correction_T_min 0.7358
_exptl_absorpt_correction_type multi-scan
_exptl_absorpt_process_details 'SADABS (Sheldrick, 1996)'
_exptl_crystal_colour Purple
_exptl_crystal_density_diffrn 1.461
_exptl_crystal_description Euheral
_exptl_crystal_F_000 856
_exptl_crystal_size_max 0.18
_exptl_crystal_size_mid 0.18
_exptl_crystal_size_min 0.18
_refine_diff_density_max 0.662
_refine_diff_density_min -0.820
_refine_diff_density_rms 0.117
_refine_ls_extinction_method none
_refine_ls_goodness_of_fit_ref 1.010
_refine_ls_hydrogen_treatment mixed
_refine_ls_matrix_type full
_refine_ls_number_parameters 517
_refine_ls_number_reflns 6566
_refine_ls_number_restraints 0
_refine_ls_restrained_S_all 1.010
_refine_ls_R_factor_all 0.1046
_refine_ls_R_factor_gt 0.0573
_refine_ls_shift/su_max 0.004
_refine_ls_shift/su_mean 0.000
_refine_ls_structure_factor_coef Fsqd
_refine_ls_weighting_details 'calc w=1/[\s^2^(Fo^2^)+(0.0920P)^2^+0.0000P] where P=(Fo^2^+2Fc^2^)/3'
_refine_ls_weighting_scheme calc
_refine_ls_wR_factor_gt 0.1441
_refine_ls_wR_factor_ref 0.1676
_reflns_number_gt 4146
_reflns_number_total 6566
_reflns_threshold_expression >2sigma(I)
_cod_data_source_file ic0100562B_5.cif
_cod_data_source_block 84kdaaa
_cod_original_cell_volume 1878.3(9)
_cod_database_code 4327586

loop_
_symmetry_equiv_pos_as_xyz
'x, y, z'
'-x, -y, -z'

loop_
_atom_site_label
_atom_site_type_symbol
_atom_site_fract_x
_atom_site_fract_y
_atom_site_fract_z
_atom_site_U_iso_or_equiv
_atom_site_adp_type
_atom_site_occupancy
_atom_site_symmetry_multiplicity
_atom_site_calc_flag
_atom_site_refinement_flags
Fe1 Fe 0.0000 0.5000 0.0000 0.0123(3) Uani 1 2 d S
N1 N -0.0356(5) 0.6396(4) 0.0645(2) 0.0160(10) Uani 1 1 d .
N2 N -0.1460(5) 0.5803(4) 0.0986(2) 0.0142(10) Uani 1 1 d .
N11 N 0.0212(5) 0.4113(4) 0.1003(2) 0.0151(10) Uani 1 1 d .
N12 N -0.0621(5) 0.4222(4) 0.1439(2) 0.0130(10) Uani 1 1 d .
N21 N -0.2424(5) 0.3722(4) -0.0206(2) 0.0164(10) Uani 1 1 d .
N22 N -0.2893(5) 0.3525(4) 0.0415(2) 0.0131(10) Uani 1 1 d .
C1 C -0.1970(6) 0.6662(5) 0.1182(3) 0.0157(12) Uani 1 1 d .
C2 C -0.1147(6) 0.7842(5) 0.0967(3) 0.0180(12) Uani 1 1 d .
H2A H -0.1225 0.8639 0.1026 0.022 Uiso 1 1 calc R
C3 C -0.0161(6) 0.7645(5) 0.0640(3) 0.0172(12) Uani 1 1 d .
C4 C -0.3196(7) 0.6249(5) 0.1544(3) 0.0246(14) Uani 1 1 d .
H4A H -0.2951 0.5830 0.1975 0.037 Uiso 1 1 calc R
H4B H -0.4166 0.5612 0.1189 0.037 Uiso 1 1 calc R
H4C H -0.3280 0.7031 0.1706 0.037 Uiso 1 1 calc R
C5 C 0.0992(6) 0.8620(5) 0.0313(3) 0.0227(13) Uani 1 1 d .
H5A H 0.0791 0.8251 -0.0200 0.034 Uiso 1 1 calc R
H5B H 0.2016 0.8791 0.0608 0.034 Uiso 1 1 calc R
H5C H 0.0921 0.9454 0.0317 0.034 Uiso 1 1 calc R
C11 C -0.0010(6) 0.4162(5) 0.2174(3) 0.0142(12) Uani 1 1 d .
C12 C 0.1238(6) 0.3992(5) 0.2197(3) 0.0159(12) Uani 1 1 d .
H12A H 0.1905 0.3905 0.2626 0.019 Uiso 1 1 calc R
C13 C 0.1353(6) 0.3971(5) 0.1468(3) 0.0151(12) Uani 1 1 d .
C14 C -0.0722(7) 0.4251(6) 0.2763(3) 0.0212(13) Uani 1 1 d .
H14A H -0.0149 0.4140 0.3240 0.032 Uiso 1 1 calc R
H14B H -0.1779 0.3550 0.2624 0.032 Uiso 1 1 calc R
H14C H -0.0700 0.5122 0.2809 0.032 Uiso 1 1 calc R
C15 C 0.2471(6) 0.3731(6) 0.1190(3) 0.0209(13) Uani 1 1 d .
H15A H 0.2633 0.4195 0.0762 0.031 Uiso 1 1 calc R
H15B H 0.2070 0.2775 0.1039 0.031 Uiso 1 1 calc R
H15C H 0.3441 0.4066 0.1586 0.031 Uiso 1 1 calc R
C21 C -0.4328(6) 0.2477(5) 0.0279(3) 0.0168(12) Uani 1 1 d .
C22 C -0.4770(6) 0.1998(5) -0.0461(3) 0.0201(13) Uani 1 1 d .
H22A H -0.5708 0.1263 -0.0732 0.024 Uiso 1 1 calc R
C23 C -0.3584(6) 0.2789(5) -0.0747(3) 0.0168(12) Uani 1 1 d .
C24 C -0.5112(6) 0.2035(5) 0.0858(3) 0.0216(13) Uani 1 1 d .
H24A H -0.5117 0.2795 0.1110 0.032 Uiso 1 1 calc R
H24B H -0.4572 0.1669 0.1222 0.032 Uiso 1 1 calc R
H24C H -0.6162 0.1349 0.0625 0.032 Uiso 1 1 calc R
C25 C -0.3538(6) 0.2682(6) -0.1535(3) 0.0208(13) Uani 1 1 d .
H25A H -0.2487 0.2968 -0.1535 0.031 Uiso 1 1 calc R
H25B H -0.3923 0.3251 -0.1805 0.031 Uiso 1 1 calc R
H25C H -0.4175 0.1757 -0.1778 0.031 Uiso 1 1 calc R
C30 C -0.1937(6) 0.4418(5) 0.1107(3) 0.0143(12) Uani 1 1 d .
H30A H -0.2552 0.4229 0.1462 0.017 Uiso 1 1 calc R
Fe2 Fe 0.5000 0.0000 0.5000 0.0124(3) Uani 1 2 d S
N31 N 0.2790(5) -0.1226(4) 0.4684(2) 0.0157(10) Uani 1 1 d .
N32 N 0.1853(5) -0.0835(4) 0.4188(2) 0.0143(10) Uani 1 1 d .
N41 N 0.4836(5) 0.0296(4) 0.3957(2) 0.0152(10) Uani 1 1 d .
N42 N 0.3607(5) 0.0477(4) 0.3563(2) 0.0132(10) Uani 1 1 d .
N51 N 0.4507(5) 0.1482(4) 0.5141(2) 0.0145(10) Uani 1 1 d .
N52 N 0.3329(5) 0.1498(4) 0.4591(2) 0.0149(10) Uani 1 1 d .
C31 C 0.0367(6) -0.1766(5) 0.3980(3) 0.0165(12) Uani 1 1 d .
C32 C 0.0319(6) -0.2816(5) 0.4366(3) 0.0173(12) Uani 1 1 d .
H32A H -0.0559 -0.3622 0.4346 0.021 Uiso 1 1 calc R
C33 C 0.1842(6) -0.2444(5) 0.4794(3) 0.0190(13) Uani 1 1 d .
C34 C -0.0858(6) -0.1586(6) 0.3436(3) 0.0250(14) Uani 1 1 d .
H34A H -0.0829 -0.0748 0.3599 0.038 Uiso 1 1 calc R
H34B H -0.1851 -0.2328 0.3405 0.038 Uiso 1 1 calc R
H34C H -0.0696 -0.1564 0.2946 0.038 Uiso 1 1 calc R
C35 C 0.2355(7) -0.3240(6) 0.5312(3) 0.0248(14) Uani 1 1 d .
H35A H 0.3468 -0.2851 0.5456 0.037 Uiso 1 1 calc R
H35B H 0.1904 -0.4158 0.5065 0.037 Uiso 1 1 calc R
H35C H 0.2032 -0.3236 0.5756 0.037 Uiso 1 1 calc R
C41 C 0.3608(6) 0.0646(5) 0.2852(3) 0.0132(11) Uani 1 1 d .
C42 C 0.4864(6) 0.0584(5) 0.2775(3) 0.0186(13) Uani 1 1 d .
H42A H 0.5186 0.0680 0.2342 0.022 Uiso 1 1 calc R
C43 C 0.5593(6) 0.0350(5) 0.3466(3) 0.0177(12) Uani 1 1 d .
C44 C 0.2376(6) 0.0838(5) 0.2309(3) 0.0180(12) Uani 1 1 d .
H44A H 0.2656 0.1071 0.1854 0.027 Uiso 1 1 calc R
H44B H 0.2252 0.1556 0.2530 0.027 Uiso 1 1 calc R
H44C H 0.1416 0.0012 0.2190 0.027 Uiso 1 1 calc R
C45 C 0.7016(7) 0.0190(6) 0.3641(3) 0.0244(14) Uani 1 1 d .
H45A H 0.7316 0.0089 0.4165 0.037 Uiso 1 1 calc R
H45B H 0.7836 0.0978 0.3545 0.037 Uiso 1 1 calc R
H45C H 0.6826 -0.0601 0.3328 0.037 Uiso 1 1 calc R
C51 C 0.3101(6) 0.2570(5) 0.4747(3) 0.0153(12) Uani 1 1 d .
C52 C 0.4160(6) 0.3257(5) 0.5413(3) 0.0199(13) Uani 1 1 d .
H52A H 0.4294 0.4048 0.5670 0.024 Uiso 1 1 calc R
C53 C 0.5015(6) 0.2564(5) 0.5644(3) 0.0180(12) Uani 1 1 d .
C54 C 0.1895(7) 0.2823(6) 0.4242(3) 0.0222(13) Uani 1 1 d .
H54A H 0.1959 0.3656 0.4442 0.033 Uiso 1 1 calc R
H54B H 0.0892 0.2088 0.4202 0.033 Uiso 1 1 calc R
H54C H 0.2042 0.2892 0.3748 0.033 Uiso 1 1 calc R
C55 C 0.6348(6) 0.2960(6) 0.6342(3) 0.0227(13) Uani 1 1 d .
H55A H 0.6538 0.2196 0.6445 0.034 Uiso 1 1 calc R
H55B H 0.6110 0.3251 0.6762 0.034 Uiso 1 1 calc R
H55C H 0.7256 0.3690 0.6271 0.034 Uiso 1 1 calc R
C60 C 0.2555(6) 0.0464(5) 0.3953(3) 0.0150(12) Uani 1 1 d .
H30A H 0.1740 0.0616 0.3606 0.018 Uiso 1 1 calc R
B1A B -0.1595(7) 0.0635(6) 0.1998(4) 0.0182(14) Uani 1 1 d .
F1A F -0.0442(3) 0.1165(3) 0.26775(17) 0.0229(7) Uani 1 1 d .
F2A F -0.2489(4) 0.1307(3) 0.1910(2) 0.0281(8) Uani 1 1 d .
F3A F -0.2530(4) -0.0709(3) 0.20154(18) 0.0265(8) Uani 1 1 d .
F4A F -0.0978(4) 0.0757(3) 0.14185(17) 0.0267(8) Uani 1 1 d .
B1B B 0.5556(7) 0.4436(6) 0.3066(4) 0.0176(14) Uani 1 1 d .
F1B F 0.5161(4) 0.5435(3) 0.28173(17) 0.0263(8) Uani 1 1 d .
F2B F 0.4521(4) 0.3630(3) 0.3420(2) 0.0327(9) Uani 1 1 d .
F3B F 0.5531(4) 0.3691(3) 0.24535(16) 0.0224(7) Uani 1 1 d .
F4B F 0.7017(4) 0.5036(3) 0.35619(18) 0.0285(8) Uani 1 1 d .

loop_
_atom_site_aniso_label
_atom_site_aniso_U_11
_atom_site_aniso_U_22
_atom_site_aniso_U_33
_atom_site_aniso_U_23
_atom_site_aniso_U_13
_atom_site_aniso_U_12
Fe1 0.0165(6) 0.0115(5) 0.0102(6) 0.0044(4) 0.0042(5) 0.0074(5)
N1 0.022(3) 0.015(2) 0.015(3) 0.0087(19) 0.011(2) 0.008(2)
N2 0.018(2) 0.016(2) 0.012(2) 0.0066(18) 0.006(2) 0.0089(19)
N11 0.017(3) 0.018(2) 0.014(2) 0.0026(18) 0.007(2) 0.009(2)
N12 0.015(2) 0.017(2) 0.009(2) 0.0031(18) 0.004(2) 0.0094(19)
N21 0.016(3) 0.024(2) 0.009(2) 0.0023(19) 0.001(2) 0.010(2)
N22 0.013(2) 0.011(2) 0.012(2) 0.0019(18) 0.005(2) 0.0025(19)
C1 0.020(3) 0.016(3) 0.016(3) 0.000(2) 0.006(2) 0.012(2)
C2 0.025(3) 0.013(3) 0.019(3) 0.003(2) 0.007(3) 0.011(2)
C3 0.021(3) 0.018(3) 0.012(3) 0.006(2) 0.001(2) 0.011(2)
C4 0.026(3) 0.021(3) 0.034(4) 0.007(3) 0.016(3) 0.013(3)
C5 0.025(3) 0.021(3) 0.024(3) 0.011(2) 0.010(3) 0.011(3)
C11 0.018(3) 0.010(3) 0.012(3) 0.005(2) 0.003(2) 0.006(2)
C12 0.018(3) 0.019(3) 0.011(3) 0.005(2) 0.004(2) 0.010(2)
C13 0.020(3) 0.015(3) 0.012(3) 0.008(2) 0.004(2) 0.011(2)
C14 0.027(3) 0.029(3) 0.011(3) 0.006(2) 0.006(3) 0.015(3)
C15 0.021(3) 0.028(3) 0.017(3) 0.006(2) 0.006(3) 0.014(3)
C21 0.016(3) 0.014(3) 0.017(3) 0.005(2) 0.003(2) 0.005(2)
C22 0.018(3) 0.018(3) 0.015(3) 0.000(2) 0.002(3) 0.003(2)
C23 0.012(3) 0.021(3) 0.016(3) 0.004(2) 0.002(2) 0.009(2)
C24 0.020(3) 0.023(3) 0.019(3) 0.005(2) 0.009(3) 0.005(3)
C25 0.022(3) 0.027(3) 0.013(3) 0.007(2) 0.007(3) 0.009(3)
C30 0.017(3) 0.018(3) 0.009(3) 0.001(2) 0.001(2) 0.011(2)
Fe2 0.0159(6) 0.0131(5) 0.0094(6) 0.0042(4) 0.0033(5) 0.0080(5)
N31 0.019(3) 0.022(2) 0.011(2) 0.0071(19) 0.003(2) 0.015(2)
N32 0.015(2) 0.015(2) 0.014(2) 0.0070(18) 0.003(2) 0.0076(19)
N41 0.012(2) 0.017(2) 0.015(2) 0.0025(18) 0.000(2) 0.0067(19)
N42 0.014(2) 0.015(2) 0.011(2) 0.0025(18) -0.0004(19) 0.0089(19)
N51 0.014(2) 0.022(2) 0.005(2) 0.0018(18) -0.0035(19) 0.010(2)
N52 0.019(3) 0.017(2) 0.009(2) 0.0025(18) 0.002(2) 0.010(2)
C31 0.017(3) 0.019(3) 0.014(3) 0.004(2) 0.004(2) 0.009(2)
C32 0.012(3) 0.014(3) 0.024(3) 0.009(2) 0.007(3) 0.004(2)
C33 0.022(3) 0.014(3) 0.021(3) 0.008(2) 0.008(3) 0.007(2)
C34 0.016(3) 0.028(3) 0.026(3) 0.007(3) 0.000(3) 0.009(3)
C35 0.027(3) 0.022(3) 0.026(3) 0.012(3) 0.008(3) 0.012(3)
C41 0.019(3) 0.014(3) 0.002(3) 0.004(2) 0.000(2) 0.005(2)
C42 0.025(3) 0.022(3) 0.013(3) 0.009(2) 0.011(3) 0.012(3)
C43 0.019(3) 0.016(3) 0.018(3) 0.001(2) 0.005(3) 0.008(2)
C44 0.022(3) 0.017(3) 0.017(3) 0.009(2) 0.006(3) 0.010(2)
C45 0.028(3) 0.031(3) 0.026(4) 0.014(3) 0.014(3) 0.019(3)
C51 0.026(3) 0.016(3) 0.012(3) 0.008(2) 0.008(3) 0.015(2)
C52 0.031(3) 0.022(3) 0.016(3) 0.004(2) 0.008(3) 0.020(3)
C53 0.023(3) 0.018(3) 0.016(3) 0.005(2) 0.008(3) 0.011(2)
C54 0.028(3) 0.023(3) 0.019(3) 0.002(2) 0.006(3) 0.016(3)
C55 0.026(3) 0.025(3) 0.016(3) -0.002(2) 0.004(3) 0.013(3)
C60 0.019(3) 0.014(3) 0.016(3) 0.005(2) 0.005(2) 0.011(2)
B1A 0.018(3) 0.021(3) 0.018(4) 0.005(3) 0.007(3) 0.011(3)
F1A 0.0205(18) 0.0238(16) 0.0191(17) 0.0043(13) 0.0040(15) 0.0066(14)
F2A 0.0255(19) 0.0239(18) 0.038(2) 0.0075(15) 0.0068(16) 0.0160(15)
F3A 0.032(2) 0.0195(16) 0.0201(18) 0.0055(13) 0.0018(16) 0.0079(15)
F4A 0.041(2) 0.0289(17) 0.0175(18) 0.0102(14) 0.0150(16) 0.0187(16)
B1B 0.017(3) 0.021(3) 0.014(3) 0.008(3) 0.004(3) 0.009(3)
F1B 0.036(2) 0.0328(19) 0.0204(19) 0.0074(15) 0.0059(16) 0.0263(17)
F2B 0.037(2) 0.0265(18) 0.032(2) 0.0046(15) 0.0215(18) 0.0060(16)
F3B 0.0303(19) 0.0233(16) 0.0178(17) 0.0033(13) 0.0090(15) 0.0150(15)
F4B 0.0222(19) 0.0305(18) 0.0246(19) 0.0010(14) -0.0050(15) 0.0119(15)

loop_
_atom_type_symbol
_atom_type_description
_atom_type_scat_dispersion_real
_atom_type_scat_dispersion_imag
_atom_type_scat_source
C C 0.0033 0.0016 'International Tables Vol C Tables 4.2.6.8 and 6.1.1.4'
H H 0.0000 0.0000 'International Tables Vol C Tables 4.2.6.8 and 6.1.1.4'
B B 0.0013 0.0007 'International Tables Vol C Tables 4.2.6.8 and 6.1.1.4'
N N 0.0061 0.0033 'International Tables Vol C Tables 4.2.6.8 and 6.1.1.4'
F F 0.0171 0.0103 'International Tables Vol C Tables 4.2.6.8 and 6.1.1.4'
Fe Fe 0.3463 0.8444 'International Tables Vol C Tables 4.2.6.8 and 6.1.1.4'

loop_
_geom_angle_atom_site_label_1
_geom_angle_atom_site_label_2
_geom_angle_atom_site_label_3
_geom_angle
_geom_angle_site_symmetry_1
_geom_angle_site_symmetry_3
N11 Fe1 N11 180.0(2) . 2_565
N11 Fe1 N21 83.75(16) . .
N11 Fe1 N21 96.25(16) 2_565 .
N11 Fe1 N21 96.25(16) . 2_565
N11 Fe1 N21 83.75(16) 2_565 2_565
N21 Fe1 N21 180.0 . 2_565
N11 Fe1 N1 94.91(16) . 2_565
N11 Fe1 N1 85.09(16) 2_565 2_565
N21 Fe1 N1 95.31(16) . 2_565
N21 Fe1 N1 84.69(16) 2_565 2_565
N11 Fe1 N1 85.09(16) . .
N11 Fe1 N1 94.91(16) 2_565 .
N21 Fe1 N1 84.69(16) . .
N21 Fe1 N1 95.31(16) 2_565 .
N1 Fe1 N1 180.00(19) 2_565 .
C3 N1 N2 104.7(4) . .
C3 N1 Fe1 137.2(4) . .
N2 N1 Fe1 114.4(3) . .
N1 N2 C1 111.8(4) . .
N1 N2 C30 119.7(4) . .
C1 N2 C30 128.4(4) . .
C13 N11 N12 105.1(4) . .
C13 N11 Fe1 133.5(4) . .
N12 N11 Fe1 114.8(3) . .
N11 N12 C11 112.0(4) . .
N11 N12 C30 119.4(4) . .
C11 N12 C30 128.5(4) . .
C23 N21 N22 105.1(4) . .
C23 N21 Fe1 137.5(4) . .
N22 N21 Fe1 115.0(3) . .
N21 N22 C21 112.5(4) . .
N21 N22 C30 120.1(4) . .
C21 N22 C30 127.3(4) . .
C2 C1 N2 105.9(5) . .
C2 C1 C4 131.8(5) . .
N2 C1 C4 122.3(5) . .
C1 C2 C3 106.6(5) . .
N1 C3 C2 110.9(5) . .
N1 C3 C5 120.4(5) . .
C2 C3 C5 128.7(5) . .
C12 C11 N12 105.3(5) . .
C12 C11 C14 132.4(5) . .
N12 C11 C14 122.3(5) . .
C11 C12 C13 107.4(5) . .
N11 C13 C12 110.0(5) . .
N11 C13 C15 121.4(5) . .
C12 C13 C15 128.4(5) . .
C22 C21 N22 104.8(5) . .
C22 C21 C24 131.4(5) . .
N22 C21 C24 123.8(5) . .
C21 C22 C23 107.7(5) . .
N21 C23 C22 110.0(5) . .
N21 C23 C25 122.1(5) . .
C22 C23 C25 127.9(5) . .
N12 C30 N22 111.9(4) . .
N12 C30 N2 110.3(4) . .
N22 C30 N2 110.3(4) . .
N41 Fe2 N41 180.000(1) 2_656 .
N41 Fe2 N31 91.20(17) 2_656 .
N41 Fe2 N31 88.80(17) . .
N41 Fe2 N31 88.80(17) 2_656 2_656
N41 Fe2 N31 91.20(17) . 2_656
N31 Fe2 N31 180.000(1) . 2_656
N41 Fe2 N51 88.20(17) 2_656 2_656
N41 Fe2 N51 91.80(17) . 2_656
N31 Fe2 N51 91.80(17) . 2_656
N31 Fe2 N51 88.20(17) 2_656 2_656
N41 Fe2 N51 91.80(17) 2_656 .
N41 Fe2 N51 88.20(17) . .
N31 Fe2 N51 88.20(17) . .
N31 Fe2 N51 91.80(17) 2_656 .
N51 Fe2 N51 180.000(2) 2_656 .
C33 N31 N32 104.7(4) . .
C33 N31 Fe2 138.0(4) . .
N32 N31 Fe2 117.2(3) . .
C31 N32 N31 112.8(4) . .
C31 N32 C60 129.2(4) . .
N31 N32 C60 118.0(4) . .
C43 N41 N42 104.5(4) . .
C43 N41 Fe2 137.9(4) . .
N42 N41 Fe2 117.6(3) . .
C41 N42 N41 111.9(4) . .
C41 N42 C60 130.6(4) . .
N41 N42 C60 117.5(4) . .
C53 N51 N52 104.9(4) . .
C53 N51 Fe2 138.2(4) . .
N52 N51 Fe2 116.9(3) . .
C51 N52 N51 111.7(4) . .
C51 N52 C60 129.8(4) . .
N51 N52 C60 118.5(4) . .
N32 C31 C32 105.7(5) . .
N32 C31 C34 122.8(5) . .
C32 C31 C34 131.4(5) . .
C31 C32 C33 106.4(5) . .
N31 C33 C32 110.3(5) . .
N31 C33 C35 123.6(5) . .
C32 C33 C35 126.1(5) . .
N42 C41 C42 106.5(5) . .
N42 C41 C44 122.0(5) . .
C42 C41 C44 131.5(5) . .
C41 C42 C43 106.7(5) . .
N41 C43 C42 110.4(5) . .
N41 C43 C45 124.0(5) . .
C42 C43 C45 125.7(5) . .
C52 C51 N52 106.2(4) . .
C52 C51 C54 131.3(5) . .
N52 C51 C54 122.5(5) . .
C51 C52 C53 106.8(5) . .
N51 C53 C52 110.4(5) . .
N51 C53 C55 123.1(5) . .
C52 C53 C55 126.5(5) . .
N52 C60 N42 111.0(4) . .
N52 C60 N32 110.0(4) . .
N42 C60 N32 109.3(4) . .
F4A B1A F1A 110.5(5) . .
F4A B1A F3A 110.4(4) . .
F1A B1A F3A 108.3(5) . .
F4A B1A F2A 110.2(5) . .
F1A B1A F2A 109.2(5) . .
F3A B1A F2A 108.2(5) . .
F4B B1B F2B 110.0(5) . .
F4B B1B F3B 109.1(5) . .
F2B B1B F3B 111.0(5) . .
F4B B1B F1B 108.8(4) . .
F2B B1B F1B 108.6(5) . .
F3B B1B F1B 109.3(5) . .

loop_
_geom_bond_atom_site_label_1
_geom_bond_atom_site_label_2
_geom_bond_distance
_geom_bond_site_symmetry_2
Fe1 N11 2.161(4) .
Fe1 N11 2.161(4) 2_565
Fe1 N21 2.175(4) .
Fe1 N21 2.175(4) 2_565
Fe1 N1 2.192(4) 2_565
Fe1 N1 2.192(4) .
N1 C3 1.340(7) .
N1 N2 1.369(6) .
N2 C1 1.378(6) .
N2 C30 1.466(6) .
N11 C13 1.340(7) .
N11 N12 1.373(6) .
N12 C11 1.379(7) .
N12 C30 1.445(7) .
N21 C23 1.340(7) .
N21 N22 1.365(6) .
N22 C21 1.376(6) .
N22 C30 1.450(6) .
C1 C2 1.366(8) .
C1 C4 1.487(8) .
C2 C3 1.406(8) .
C3 C5 1.501(8) .
C11 C12 1.366(7) .
C11 C14 1.507(7) .
C12 C13 1.413(8) .
C13 C15 1.502(8) .
C21 C22 1.370(8) .
C21 C24 1.489(8) .
C22 C23 1.406(8) .
C23 C25 1.504(8) .
Fe2 N41 1.977(4) 2_656
Fe2 N41 1.977(4) .
Fe2 N31 1.978(4) .
Fe2 N31 1.978(4) 2_656
Fe2 N51 1.988(4) 2_656
Fe2 N51 1.988(4) .
N31 C33 1.351(7) .
N31 N32 1.383(6) .
N32 C31 1.359(7) .
N32 C60 1.461(6) .
N41 C43 1.343(7) .
N41 N42 1.387(6) .
N42 C41 1.360(7) .
N42 C60 1.453(7) .
N51 C53 1.349(7) .
N51 N52 1.378(6) .
N52 C51 1.377(6) .
N52 C60 1.445(6) .
C31 C32 1.393(7) .
C31 C34 1.493(8) .
C32 C33 1.420(8) .
C33 C35 1.491(7) .
C41 C42 1.366(8) .
C41 C44 1.504(7) .
C42 C43 1.415(8) .
C43 C45 1.502(8) .
C51 C52 1.367(8) .
C51 C54 1.491(8) .
C52 C53 1.412(7) .
C53 C55 1.517(8) .
B1A F4A 1.381(7) .
B1A F1A 1.399(7) .
B1A F3A 1.404(7) .
B1A F2A 1.410(7) .
B1B F4B 1.389(7) .
B1B F2B 1.394(7) .
B1B F3B 1.409(7) .
B1B F1B 1.410(7) .

loop_
_geom_torsion_atom_site_label_1
_geom_torsion_atom_site_label_2
_geom_torsion_atom_site_label_3
_geom_torsion_atom_site_label_4
_geom_torsion
_geom_torsion_site_symmetry_1
N11 Fe1 N1 C3 154.1(6) .
N11 Fe1 N1 C3 -25.9(6) 2_565
N21 Fe1 N1 C3 -121.7(6) .
N21 Fe1 N1 C3 58.3(6) 2_565
N1 Fe1 N1 C3 -148(100) 2_565
N11 Fe1 N1 N2 -51.8(3) .
N11 Fe1 N1 N2 128.2(3) 2_565
N21 Fe1 N1 N2 32.3(3) .
N21 Fe1 N1 N2 -147.7(3) 2_565
N1 Fe1 N1 N2 6(100) 2_565
C3 N1 N2 C1 1.0(6) .
Fe1 N1 N2 C1 -161.2(3) .
C3 N1 N2 C30 -178.3(4) .
Fe1 N1 N2 C30 19.6(5) .
N11 Fe1 N11 C13 52(100) 2_565
N21 Fe1 N11 C13 158.5(5) .
N21 Fe1 N11 C13 -21.5(5) 2_565
N1 Fe1 N11 C13 63.7(5) 2_565
N1 Fe1 N11 C13 -116.3(5) .
N11 Fe1 N11 N12 -161(100) 2_565
N21 Fe1 N11 N12 -54.8(3) .
N21 Fe1 N11 N12 125.2(3) 2_565
N1 Fe1 N11 N12 -149.7(3) 2_565
N1 Fe1 N11 N12 30.3(3) .
C13 N11 N12 C11 0.5(5) .
Fe1 N11 N12 C11 -155.1(3) .
C13 N11 N12 C30 178.7(4) .
Fe1 N11 N12 C30 23.1(5) .
N11 Fe1 N21 C23 -125.2(5) .
N11 Fe1 N21 C23 54.8(5) 2_565
N21 Fe1 N21 C23 -90(100) 2_565
N1 Fe1 N21 C23 -30.9(5) 2_565
N1 Fe1 N21 C23 149.1(5) .
N11 Fe1 N21 N22 33.9(3) .
N11 Fe1 N21 N22 -146.1(3) 2_565
N21 Fe1 N21 N22 69(100) 2_565
N1 Fe1 N21 N22 128.3(3) 2_565
N1 Fe1 N21 N22 -51.7(3) .
C23 N21 N22 C21 0.4(6) .
Fe1 N21 N22 C21 -165.2(3) .
C23 N21 N22 C30 -176.7(4) .
Fe1 N21 N22 C30 17.7(5) .
N1 N2 C1 C2 -0.8(6) .
C30 N2 C1 C2 178.4(5) .
N1 N2 C1 C4 178.5(5) .
C30 N2 C1 C4 -2.4(8) .
N2 C1 C2 C3 0.3(6) .
C4 C1 C2 C3 -178.9(6) .
N2 N1 C3 C2 -0.7(6) .
Fe1 N1 C3 C2 155.0(4) .
N2 N1 C3 C5 179.3(5) .
Fe1 N1 C3 C5 -25.0(8) .
C1 C2 C3 N1 0.3(6) .
C1 C2 C3 C5 -179.8(5) .
N11 N12 C11 C12 -0.8(6) .
C30 N12 C11 C12 -178.7(5) .
N11 N12 C11 C14 -179.7(4) .
C30 N12 C11 C14 2.4(8) .
N12 C11 C12 C13 0.7(6) .
C14 C11 C12 C13 179.4(5) .
N12 N11 C13 C12 -0.1(5) .
Fe1 N11 C13 C12 148.8(4) .
N12 N11 C13 C15 176.0(5) .
Fe1 N11 C13 C15 -35.2(7) .
C11 C12 C13 N11 -0.4(6) .
C11 C12 C13 C15 -176.1(5) .
N21 N22 C21 C22 0.2(6) .
C30 N22 C21 C22 177.0(5) .
N21 N22 C21 C24 179.3(5) .
C30 N22 C21 C24 -3.9(8) .
N22 C21 C22 C23 -0.7(6) .
C24 C21 C22 C23 -179.7(6) .
N22 N21 C23 C22 -0.8(6) .
Fe1 N21 C23 C22 159.7(4) .
N22 N21 C23 C25 178.6(5) .
Fe1 N21 C23 C25 -20.9(8) .
C21 C22 C23 N21 1.0(6) .
C21 C22 C23 C25 -178.4(5) .
N11 N12 C30 N22 45.9(6) .
C11 N12 C30 N22 -136.3(5) .
N11 N12 C30 N2 -77.2(5) .
C11 N12 C30 N2 100.6(6) .
N21 N22 C30 N12 -72.3(6) .
C21 N22 C30 N12 111.1(6) .
N21 N22 C30 N2 50.8(6) .
C21 N22 C30 N2 -125.8(5) .
N1 N2 C30 N12 48.8(6) .
C1 N2 C30 N12 -130.3(5) .
N1 N2 C30 N22 -75.2(6) .
C1 N2 C30 N22 105.7(6) .
N41 Fe2 N31 C33 -45.8(6) 2_656
N41 Fe2 N31 C33 134.2(6) .
N31 Fe2 N31 C33 31(100) 2_656
N51 Fe2 N31 C33 42.4(6) 2_656
N51 Fe2 N31 C33 -137.6(6) .
N41 Fe2 N31 N32 137.1(4) 2_656
N41 Fe2 N31 N32 -42.9(4) .
N31 Fe2 N31 N32 -146(100) 2_656
N51 Fe2 N31 N32 -134.7(4) 2_656
N51 Fe2 N31 N32 45.3(4) .
C33 N31 N32 C31 -0.6(6) .
Fe2 N31 N32 C31 177.4(3) .
C33 N31 N32 C60 -179.8(4) .
Fe2 N31 N32 C60 -1.8(6) .
N41 Fe2 N41 C43 -132(100) 2_656
N31 Fe2 N41 C43 -134.5(5) .
N31 Fe2 N41 C43 45.5(5) 2_656
N51 Fe2 N41 C43 -42.7(5) 2_656
N51 Fe2 N41 C43 137.3(5) .
N41 Fe2 N41 N42 46(100) 2_656
N31 Fe2 N41 N42 43.4(3) .
N31 Fe2 N41 N42 -136.6(3) 2_656
N51 Fe2 N41 N42 135.1(3) 2_656
N51 Fe2 N41 N42 -44.9(3) .
C43 N41 N42 C41 -0.4(5) .
Fe2 N41 N42 C41 -178.9(3) .
C43 N41 N42 C60 179.8(4) .
Fe2 N41 N42 C60 1.3(5) .
N41 Fe2 N51 C53 45.3(6) 2_656
N41 Fe2 N51 C53 -134.7(6) .
N31 Fe2 N51 C53 136.5(6) .
N31 Fe2 N51 C53 -43.5(6) 2_656
N51 Fe2 N51 C53 -139(89) 2_656
N41 Fe2 N51 N52 -135.3(4) 2_656
N41 Fe2 N51 N52 44.7(4) .
N31 Fe2 N51 N52 -44.1(4) .
N31 Fe2 N51 N52 135.9(4) 2_656
N51 Fe2 N51 N52 41(88) 2_656
C53 N51 N52 C51 0.0(6) .
Fe2 N51 N52 C51 -179.6(3) .
C53 N51 N52 C60 178.7(4) .
Fe2 N51 N52 C60 -1.0(6) .
N31 N32 C31 C32 0.7(6) .
C60 N32 C31 C32 179.8(5) .
N31 N32 C31 C34 -178.5(5) .
C60 N32 C31 C34 0.5(8) .
N32 C31 C32 C33 -0.5(6) .
C34 C31 C32 C33 178.6(6) .
N32 N31 C33 C32 0.3(6) .
Fe2 N31 C33 C32 -177.1(4) .
N32 N31 C33 C35 -178.1(5) .
Fe2 N31 C33 C35 4.5(9) .
C31 C32 C33 N31 0.2(6) .
C31 C32 C33 C35 178.5(6) .
N41 N42 C41 C42 -0.4(6) .
C60 N42 C41 C42 179.4(5) .
N41 N42 C41 C44 178.9(4) .
C60 N42 C41 C44 -1.3(8) .
N42 C41 C42 C43 0.9(6) .
C44 C41 C42 C43 -178.3(5) .
N42 N41 C43 C42 1.0(5) .
Fe2 N41 C43 C42 179.0(4) .
N42 N41 C43 C45 -179.4(5) .
Fe2 N41 C43 C45 -1.4(8) .
C41 C42 C43 N41 -1.2(6) .
C41 C42 C43 C45 179.2(5) .
N51 N52 C51 C52 0.0(6) .
C60 N52 C51 C52 -178.5(5) .
N51 N52 C51 C54 179.9(5) .
C60 N52 C51 C54 1.4(9) .
N52 C51 C52 C53 0.0(6) .
C54 C51 C52 C53 -179.9(6) .
N52 N51 C53 C52 0.0(6) .
Fe2 N51 C53 C52 179.5(4) .
N52 N51 C53 C55 -178.5(5) .
Fe2 N51 C53 C55 1.0(9) .
C51 C52 C53 N51 -0.1(7) .
C51 C52 C53 C55 178.4(5) .
C51 N52 C60 N42 118.5(6) .
N51 N52 C60 N42 -59.8(6) .
C51 N52 C60 N32 -120.4(6) .
N51 N52 C60 N32 61.2(6) .
C41 N42 C60 N52 -120.3(5) .
N41 N42 C60 N52 59.5(5) .
C41 N42 C60 N32 118.3(6) .
N41 N42 C60 N32 -61.9(5) .
C31 N32 C60 N52 121.4(6) .
N31 N32 C60 N52 -59.6(6) .
C31 N32 C60 N42 -116.6(6) .
N31 N32 C60 N42 62.5(6) .
